data_2235044
loop_
_publ_author_name
'Veranitisagul, Chatchai'
'Wattanathana, Worawat'
'Kaewvilai, Attaphon'
'Duangthongyou, Tanwawan'
'Laobuthee, Apirat'
'Koonsaeng, Nattamon'

_publ_section_title
;
 2-{[(2-Hydroxy-3,5-dimethylbenzyl)(methyl)amino]methyl}-4,6-dimethylphenol
;
_journal_coeditor_code HB6793
_journal_issue 6
_journal_name_full 'Acta Crystallographica Section E'
_journal_page_first o1826
_journal_paper_doi 10.1107/S1600536812022180
_journal_volume 68
_journal_year 2012
_chemical_formula_iupac 'C19 H25 N O2'
_chemical_formula_moiety 'C19 H25 N O2'
_chemical_formula_sum 'C19 H25 N O2'
_chemical_formula_weight 299.40
_chemical_name_systematic
;
2-{[(2-Hydroxy-3,5-dimethylbenzyl)(methyl)amino]methyl}-4,6-dimethylphenol
;
_space_group_IT_number 2
_symmetry_cell_setting triclinic
_symmetry_space_group_name_Hall '-P 1'
_symmetry_space_group_name_H-M 'P -1'
_atom_sites_solution_hydrogens geom
_atom_sites_solution_primary direct
_atom_sites_solution_secondary difmap
_audit_creation_method SHELXL-97
_cell_angle_alpha 95.412(3)
_cell_angle_beta 96.482(2)
_cell_angle_gamma 94.238(2)
_cell_formula_units_Z 2
_cell_length_a 5.4598(4)
_cell_length_b 12.3285(12)
_cell_length_c 13.0441(13)
_cell_measurement_reflns_used 2370
_cell_measurement_temperature 296(2)
_cell_measurement_theta_max 27.17
_cell_measurement_theta_min 3.16
_cell_volume 865.33(14)
_computing_cell_refinement 'XSCANS (Siemens, 1992)'
_computing_data_collection 'XSCANS (Siemens, 1992)'
_computing_data_reduction 'XSCANS (Siemens, 1992)'
_computing_molecular_graphics 'SHELXTL (Sheldrick, 2008)'
_computing_publication_material 'SHELXL97 (Sheldrick, 2008)'
_computing_structure_refinement 'SHELXL97 (Sheldrick, 2008)'
_computing_structure_solution 'SHELXS97 (Sheldrick, 2008)'
_diffrn_ambient_temperature 296(2)
_diffrn_measured_fraction_theta_full 0.990
_diffrn_measured_fraction_theta_max 0.990
_diffrn_measurement_device_type 'Siemens P4'
_diffrn_measurement_method '\w scans'
_diffrn_radiation_monochromator graphite
_diffrn_radiation_source 'fine-focus sealed tube'
_diffrn_radiation_type MoK\a
_diffrn_radiation_wavelength 0.71073
_diffrn_reflns_av_R_equivalents 0.0205
_diffrn_reflns_av_sigmaI/netI 0.0340
_diffrn_reflns_limit_h_max 7
_diffrn_reflns_limit_h_min -6
_diffrn_reflns_limit_k_max 15
_diffrn_reflns_limit_k_min -16
_diffrn_reflns_limit_l_max 16
_diffrn_reflns_limit_l_min -16
_diffrn_reflns_number 6613
_diffrn_reflns_theta_full 27.56
_diffrn_reflns_theta_max 27.56
_diffrn_reflns_theta_min 1.58
_diffrn_standards_decay_% 0
_diffrn_standards_interval_count 3
_diffrn_standards_interval_time 120
_diffrn_standards_number 0
_exptl_absorpt_coefficient_mu 0.074
_exptl_absorpt_correction_type none
_exptl_crystal_colour colorless
_exptl_crystal_density_diffrn 1.149
_exptl_crystal_density_method 'not measured'
_exptl_crystal_description block
_exptl_crystal_F_000 324
_exptl_crystal_size_max 0.52
_exptl_crystal_size_mid 0.30
_exptl_crystal_size_min 0.24
_refine_diff_density_max 0.265
_refine_diff_density_min -0.257
_refine_ls_extinction_method none
_refine_ls_goodness_of_fit_ref 1.060
_refine_ls_hydrogen_treatment refall
_refine_ls_matrix_type full
_refine_ls_number_parameters 299
_refine_ls_number_reflns 3944
_refine_ls_number_restraints 0
_refine_ls_restrained_S_all 1.060
_refine_ls_R_factor_all 0.0755
_refine_ls_R_factor_gt 0.0495
_refine_ls_shift/su_max 0.000
_refine_ls_shift/su_mean 0.000
_refine_ls_structure_factor_coef Fsqd
_refine_ls_weighting_details 'calc w=1/[\s^2^(Fo^2^)+(0.1149P)^2^] where P=(Fo^2^+2Fc^2^)/3'
_refine_ls_weighting_scheme calc
_refine_ls_wR_factor_gt 0.1492
_refine_ls_wR_factor_ref 0.1822
_reflns_number_gt 2722
_reflns_number_total 3944
_reflns_threshold_expression I>2\s(I)
_cod_data_source_file hb6793.cif
_cod_data_source_block I
_cod_database_code 2235044
_cod_database_fobs_code 2235044

loop_
_symmetry_equiv_pos_as_xyz
'x, y, z'
'-x, -y, -z'

loop_
_atom_site_type_symbol
_atom_site_label
_atom_site_fract_x
_atom_site_fract_y
_atom_site_fract_z
_atom_site_U_iso_or_equiv
_atom_site_adp_type
_atom_site_calc_flag
_atom_site_occupancy
_atom_site_symmetry_multiplicity
O O1 0.5039(2) 0.38818(10) 0.16018(10) 0.0517(3) Uani d 1 1
N N 0.2371(2) 0.21998(11) 0.04228(10) 0.0404(3) Uani d 1 1
C C1 0.4085(3) 0.34523(12) 0.24228(13) 0.0427(4) Uani d 1 1
C C14 0.4502(3) 0.30149(13) -0.15535(12) 0.0428(4) Uani d 1 1
C C10 0.3116(4) 0.11247(15) -0.20468(13) 0.0532(4) Uani d 1 1
C C2 0.5258(3) 0.37697(14) 0.34231(14) 0.0479(4) Uani d 1 1
C C6 0.1937(3) 0.27292(13) 0.22555(12) 0.0423(4) Uani d 1 1
C C9 0.2935(3) 0.20900(14) -0.14369(12) 0.0435(4) Uani d 1 1
C C3 0.4254(3) 0.33434(15) 0.42452(14) 0.0529(4) Uani d 1 1
C C7 0.0629(3) 0.24498(16) 0.11772(13) 0.0487(4) Uani d 1 1
C C5 0.1029(3) 0.23192(15) 0.31059(14) 0.0496(4) Uani d 1 1
C C13 0.6237(3) 0.29546(15) -0.22569(14) 0.0490(4) Uani d 1 1
C C8 0.1141(3) 0.21588(16) -0.06464(13) 0.0472(4) Uani d 1 1
C C11 0.4815(4) 0.10371(16) -0.27587(14) 0.0571(5) Uani d 1 1
C C4 0.2141(3) 0.26180(15) 0.41101(14) 0.0529(4) Uani d 1 1
C C12 0.6338(4) 0.19581(17) -0.28429(14) 0.0556(5) Uani d 1 1
C C19 0.3486(4) 0.11876(15) 0.06030(16) 0.0532(4) Uani d 1 1
C C16 0.1053(6) 0.2193(3) 0.50252(19) 0.0796(7) Uani d 1 1
C C15 0.7506(4) 0.45821(19) 0.3588(2) 0.0640(5) Uani d 1 1
C C18 0.7977(4) 0.3916(2) -0.2386(2) 0.0651(6) Uani d 1 1
C C17 0.4954(9) -0.0025(2) -0.3427(2) 0.0933(9) Uani d 1 1
O O2 0.4257(2) 0.39465(10) -0.09216(10) 0.0585(4) Uani d 1 1
H H5 -0.048(3) 0.1827(16) 0.2992(14) 0.052(5) Uiso d 1 1
H H12 0.751(4) 0.1965(19) -0.3286(19) 0.079(7) Uiso d 1 1
H H7B -0.068(4) 0.1831(17) 0.1203(15) 0.061(5) Uiso d 1 1
H H10 0.205(4) 0.0478(19) -0.1977(17) 0.067(6) Uiso d 1 1
H H3 0.510(4) 0.353(2) 0.497(2) 0.083(7) Uiso d 1 1
H H19C 0.222(4) 0.0535(19) 0.0524(17) 0.073(6) Uiso d 1 1
H H8B -0.017(4) 0.1503(18) -0.0811(16) 0.066(6) Uiso d 1 1
H H8A 0.020(3) 0.2867(16) -0.0664(15) 0.056(5) Uiso d 1 1
H H19B 0.430(4) 0.1259(18) 0.1319(19) 0.069(6) Uiso d 1 1
H H16A -0.068(8) 0.216(4) 0.490(3) 0.167(16) Uiso d 1 1
H H19A 0.466(4) 0.1081(18) 0.0130(17) 0.069(6) Uiso d 1 1
H H18B 0.855(4) 0.4335(17) -0.1729(18) 0.059(6) Uiso d 1 1
H H7A -0.030(4) 0.3078(17) 0.0938(15) 0.060(5) Uiso d 1 1
H H17A 0.644(8) -0.001(4) -0.363(4) 0.155(17) Uiso d 1 1
H H18A 0.944(5) 0.369(2) -0.257(2) 0.091(8) Uiso d 1 1
H H15B 0.827(5) 0.459(2) 0.433(3) 0.110(9) Uiso d 1 1
H H15C 0.718(4) 0.535(2) 0.335(2) 0.088(7) Uiso d 1 1
H H' 0.426(5) 0.331(2) 0.100(2) 0.097(8) Uiso d 1 1
H H16C 0.188(6) 0.241(3) 0.565(3) 0.142(13) Uiso d 1 1
H H18C 0.729(4) 0.443(2) -0.276(2) 0.086(7) Uiso d 1 1
H H'' 0.483(5) 0.457(3) -0.122(2) 0.104(9) Uiso d 1 1
H H16B 0.079(7) 0.133(4) 0.490(3) 0.139(12) Uiso d 1 1
H H17C 0.424(9) 0.000(4) -0.409(5) 0.184(18) Uiso d 1 1
H H15A 0.879(5) 0.432(2) 0.327(2) 0.086(8) Uiso d 1 1
H H17B 0.490(6) -0.064(3) -0.304(3) 0.136(12) Uiso d 1 1

loop_
_atom_site_aniso_label
_atom_site_aniso_U_11
_atom_site_aniso_U_22
_atom_site_aniso_U_33
_atom_site_aniso_U_12
_atom_site_aniso_U_13
_atom_site_aniso_U_23
O1 0.0599(7) 0.0452(7) 0.0506(7) -0.0098(5) 0.0196(6) 0.0038(5)
N 0.0436(7) 0.0421(7) 0.0366(7) 0.0005(5) 0.0092(5) 0.0067(5)
C1 0.0477(8) 0.0374(8) 0.0446(9) 0.0025(6) 0.0148(7) 0.0026(6)
C14 0.0455(8) 0.0447(9) 0.0392(8) 0.0025(6) 0.0059(6) 0.0098(7)
C10 0.0697(11) 0.0510(10) 0.0369(9) -0.0053(9) 0.0038(8) 0.0053(7)
C2 0.0483(8) 0.0428(9) 0.0521(10) 0.0064(7) 0.0093(7) -0.0029(7)
C6 0.0434(8) 0.0437(9) 0.0415(9) 0.0027(6) 0.0124(6) 0.0056(7)
C9 0.0477(8) 0.0474(9) 0.0355(8) -0.0013(7) 0.0050(6) 0.0089(6)
C3 0.0585(10) 0.0568(11) 0.0435(10) 0.0127(8) 0.0054(8) 0.0006(8)
C7 0.0412(8) 0.0608(11) 0.0445(9) -0.0020(8) 0.0112(7) 0.0062(8)
C5 0.0514(9) 0.0518(10) 0.0479(10) -0.0001(7) 0.0159(8) 0.0083(8)
C13 0.0454(8) 0.0567(10) 0.0489(9) 0.0067(7) 0.0072(7) 0.0216(8)
C8 0.0453(8) 0.0563(10) 0.0392(9) -0.0056(8) 0.0053(7) 0.0081(7)
C11 0.0812(12) 0.0549(11) 0.0375(9) 0.0118(9) 0.0101(8) 0.0082(8)
C4 0.0618(10) 0.0563(10) 0.0444(10) 0.0097(8) 0.0168(8) 0.0096(8)
C12 0.0653(11) 0.0656(12) 0.0429(10) 0.0187(9) 0.0186(8) 0.0174(8)
C19 0.0667(11) 0.0461(10) 0.0479(10) 0.0079(8) 0.0072(9) 0.0075(8)
C16 0.0953(18) 0.100(2) 0.0474(12) -0.0027(15) 0.0207(12) 0.0215(12)
C15 0.0553(11) 0.0583(13) 0.0727(14) -0.0043(9) 0.0034(10) -0.0104(10)
C18 0.0531(11) 0.0650(13) 0.0848(17) 0.0039(10) 0.0231(11) 0.0303(13)
C17 0.160(3) 0.0665(16) 0.0577(15) 0.0170(17) 0.0367(17) -0.0026(12)
O2 0.0753(8) 0.0424(7) 0.0598(8) -0.0029(6) 0.0221(6) 0.0052(6)

loop_
_atom_type_symbol
_atom_type_description
_atom_type_scat_dispersion_real
_atom_type_scat_dispersion_imag
_atom_type_scat_source
C C 0.0033 0.0016 'International Tables Vol C Tables 4.2.6.8 and 6.1.1.4'
H H 0.0000 0.0000 'International Tables Vol C Tables 4.2.6.8 and 6.1.1.4'
N N 0.0061 0.0033 'International Tables Vol C Tables 4.2.6.8 and 6.1.1.4'
O O 0.0106 0.0060 'International Tables Vol C Tables 4.2.6.8 and 6.1.1.4'

loop_
_geom_angle_atom_site_label_1
_geom_angle_atom_site_label_2
_geom_angle_atom_site_label_3
_geom_angle
_geom_angle_publ_flag
C1 O1 H' 100.4(15) ?
C19 N C7 111.00(14) n
C19 N C8 111.41(14) n
C7 N C8 110.75(12) n
O1 C1 C2 118.74(14) n
O1 C1 C6 120.42(15) n
C2 C1 C6 120.82(14) n
O2 C14 C13 123.18(14) n
O2 C14 C9 116.30(14) n
C13 C14 C9 120.50(16) n
C9 C10 C11 122.18(17) n
C9 C10 H10 120.0(13) ?
C11 C10 H10 117.8(13) ?
C3 C2 C1 118.13(15) n
C3 C2 C15 121.91(17) n
C1 C2 C15 119.93(17) n
C5 C6 C1 118.57(15) n
C5 C6 C7 121.62(14) n
C1 C6 C7 119.77(14) n
C10 C9 C14 118.83(15) n
C10 C9 C8 121.39(15) n
C14 C9 C8 119.77(15) n
C2 C3 C4 122.74(17) n
C2 C3 H3 119.9(13) ?
C4 C3 H3 117.3(13) ?
N C7 C6 111.73(13) n
N C7 H7B 113.6(11) n
C6 C7 H7B 107.5(12) ?
N C7 H7A 107.2(11) ?
C6 C7 H7A 111.3(11) ?
H7B C7 H7A 105.5(16) ?
C4 C5 C6 122.20(16) n
C4 C5 H5 119.1(11) ?
C6 C5 H5 118.7(11) ?
C14 C13 C12 117.91(15) n
C14 C13 C18 122.03(18) n
C12 C13 C18 120.06(17) n
N C8 C9 112.46(12) n
N C8 H8B 110.9(11) ?
C9 C8 H8B 108.7(11) ?
N C8 H8A 105.3(11) ?
C9 C8 H8A 112.1(10) ?
H8B C8 H8A 107.3(15) ?
C12 C11 C10 117.31(17) n
C12 C11 C17 121.5(2) n
C10 C11 C17 121.2(2) n
C5 C4 C3 117.52(16) n
C5 C4 C16 121.06(19) n
C3 C4 C16 121.40(19) n
C11 C12 C13 123.26(16) n
C11 C12 H12 122.7(15) ?
C13 C12 H12 114.1(15) ?
N C19 H19C 112.4(12) ?
N C19 H19B 108.3(13) ?
H19C C19 H19B 107.1(18) ?
N C19 H19A 108.2(13) ?
H19C C19 H19A 110.3(18) ?
H19B C19 H19A 110.5(18) ?
C4 C16 H16A 109(3) ?
C4 C16 H16C 116(2) ?
H16A C16 H16C 123(3) ?
C4 C16 H16B 109(2) ?
H16A C16 H16B 84(3) ?
H16C C16 H16B 111(3) ?
C2 C15 H15B 107.5(17) ?
C2 C15 H15C 114.4(13) ?
H15B C15 H15C 116(2) ?
C2 C15 H15A 111.8(16) ?
H15B C15 H15A 98(2) ?
H15C C15 H15A 109(2) ?
C13 C18 H18B 111.5(12) ?
C13 C18 H18A 110.3(17) ?
H18B C18 H18A 101(2) ?
C13 C18 H18C 114.8(15) ?
H18B C18 H18C 102(2) ?
H18A C18 H18C 116(2) ?
C11 C17 H17A 107(3) ?
C11 C17 H17C 111(3) ?
H17A C17 H17C 91(3) ?
C11 C17 H17B 112(2) ?
H17A C17 H17B 104(4) ?
H17C C17 H17B 127(4) ?
C14 O2 H'' 110.3(18) ?

loop_
_geom_bond_atom_site_label_1
_geom_bond_atom_site_label_2
_geom_bond_distance
_geom_bond_publ_flag
O1 C1 1.3750(19) n
O1 H' 1.04(3) n
N C19 1.456(2) n
N C7 1.472(2) n
N C8 1.473(2) n
C1 C2 1.394(2) n
C1 C6 1.403(2) n
C14 O2 1.373(2) n
C14 C13 1.392(2) n
C14 C9 1.405(2) n
C10 C9 1.384(2) n
C10 C11 1.387(3) n
C10 H10 0.97(2) ?
C2 C3 1.387(3) n
C2 C15 1.508(3) n
C6 C5 1.387(2) n
C6 C7 1.501(2) n
C9 C8 1.501(2) n
C3 C4 1.391(3) n
C3 H3 1.00(3) ?
C7 H7B 1.01(2) ?
C7 H7A 1.01(2) ?
C5 C4 1.384(3) n
C5 H5 0.973(18) ?
C13 C12 1.393(3) n
C13 C18 1.498(3) n
C8 H8B 1.03(2) ?
C8 H8A 1.05(2) ?
C11 C12 1.378(3) n
C11 C17 1.515(3) n
C4 C16 1.511(3) n
C12 H12 0.91(2) ?
C19 H19C 1.01(2) ?
C19 H19B 0.98(2) ?
C19 H19A 0.94(2) ?
C16 H16A 0.94(4) ?
C16 H16C 0.89(4) ?
C16 H16B 1.05(4) ?
C15 H15B 1.01(3) ?
C15 H15C 1.05(3) ?
C15 H15A 0.92(3) ?
C18 H18B 0.96(2) ?
C18 H18A 0.92(3) ?
C18 H18C 0.91(3) ?
C17 H17A 0.88(4) ?
C17 H17C 0.91(6) ?
C17 H17B 0.96(4) ?
O2 H'' 0.95(3) n

loop_
_geom_hbond_atom_site_label_D
_geom_hbond_atom_site_label_H
_geom_hbond_atom_site_label_A
_geom_hbond_site_symmetry_A
_geom_hbond_distance_DH
_geom_hbond_distance_HA
_geom_hbond_distance_DA
_geom_hbond_angle_DHA
O1 H' N . 1.03(3) 1.71(3) 2.6895(18) 156(2)
O2 H'' O1 2_665 0.94(3) 2.02(4) 2.9114(18) 158(2)

loop_
_geom_torsion_atom_site_label_1
_geom_torsion_atom_site_label_2
_geom_torsion_atom_site_label_3
_geom_torsion_atom_site_label_4
_geom_torsion
O1 C1 C2 C3 179.02(15)
C6 C1 C2 C3 0.6(2)
O1 C1 C2 C15 0.9(2)
C6 C1 C2 C15 -177.59(17)
O1 C1 C6 C5 -179.66(14)
C2 C1 C6 C5 -1.2(2)
O1 C1 C6 C7 -1.9(2)
C2 C1 C6 C7 176.55(15)
C11 C10 C9 C14 0.9(3)
C11 C10 C9 C8 -177.98(17)
O2 C14 C9 C10 -179.40(15)
C13 C14 C9 C10 -1.2(2)
O2 C14 C9 C8 -0.5(2)
C13 C14 C9 C8 177.70(14)
C1 C2 C3 C4 0.0(3)
C15 C2 C3 C4 178.09(18)
C19 N C7 C6 67.71(18)
C8 N C7 C6 -167.98(14)
C5 C6 C7 N -136.72(16)
C1 C6 C7 N 45.6(2)
C1 C6 C5 C4 1.4(3)
C7 C6 C5 C4 -176.34(16)
O2 C14 C13 C12 178.87(15)
C9 C14 C13 C12 0.8(2)
O2 C14 C13 C18 -0.5(3)
C9 C14 C13 C18 -178.61(17)
C19 N C8 C9 -65.34(18)
C7 N C8 C9 170.58(14)
C10 C9 C8 N 105.66(17)
C14 C9 C8 N -73.2(2)
C9 C10 C11 C12 -0.2(3)
C9 C10 C11 C17 -179.2(2)
C6 C5 C4 C3 -0.9(3)
C6 C5 C4 C16 177.5(2)
C2 C3 C4 C5 0.2(3)
C2 C3 C4 C16 -178.2(2)
C10 C11 C12 C13 -0.3(3)
C17 C11 C12 C13 178.8(2)
C14 C13 C12 C11 0.0(3)
C18 C13 C12 C11 179.35(19)

loop_
_cod_related_entry_id
_cod_related_entry_database
_cod_related_entry_code
1 ChemSpider 24785914
